data_2007030
loop_
_publ_author_name
'Flot, D.'
'Vincent, L.'
'Tillard-Charbonnel, M.'
'Belin, C.'

_publ_section_title
;
 Na~13~K~4~Ga~47.45~: a New Sodium Potassium Gallide Phase Containing
 Trimeric Icosahedral Gallium Clusters
;
_journal_issue 2
_journal_name_full 'Acta Crystallographica Section C'
_journal_page_first 174
_journal_page_last 175
_journal_paper_doi 10.1107/S0108270197015977
_journal_volume 54
_journal_year 1998
_chemical_formula_sum 'Ga47.45 K4 Na13'
_chemical_formula_weight 3763.48
_chemical_name_systematic
;
 Sodium potassium gallium intermetallic compound
;
_space_group_IT_number 166
_symmetry_cell_setting trigonal
_symmetry_space_group_name_Hall '-R 3 2"'
_symmetry_space_group_name_H-M 'R -3 m :H'
_audit_creation_method 'SHELXL 93'
_cell_angle_alpha 90.00
_cell_angle_beta 90.00
_cell_angle_gamma 120.00
_cell_formula_units_Z 6
_cell_length_a 16.325(3)
_cell_length_b 16.325(3)
_cell_length_c 35.135(5)
_cell_measurement_reflns_used 25
_cell_measurement_temperature 293(2)
_cell_measurement_theta_max 24.79
_cell_measurement_theta_min 13.08
_cell_volume 8109(2)
_computing_cell_refinement 'CAD4 Software'
_computing_data_collection 'CAD4 Software (Enraf-Nonius, 1989)'
_computing_data_reduction 'local program'
_computing_molecular_graphics 'ATOMS (Dowty, 1993)'
_computing_structure_refinement 'SHELXL93 (Sheldrick, 1993)'
_computing_structure_solution 'SHELXS86 (Sheldrick, 1985)'
_diffrn_ambient_temperature 293(2)
_diffrn_measurement_device 'Nonius CAD4'
_diffrn_measurement_method \w--2/3\q
_diffrn_radiation_monochromator graphite
_diffrn_radiation_source 'fine-focus sealed tube'
_diffrn_radiation_type MoK\a
_diffrn_radiation_wavelength 0.71070
_diffrn_reflns_av_R_equivalents 0.0646
_diffrn_reflns_limit_h_max 0
_diffrn_reflns_limit_h_min -16
_diffrn_reflns_limit_k_max 19
_diffrn_reflns_limit_k_min 0
_diffrn_reflns_limit_l_max 41
_diffrn_reflns_limit_l_min 0
_diffrn_reflns_number 3335
_diffrn_reflns_theta_max 24.95
_diffrn_reflns_theta_min 2.50
_diffrn_standards_decay_% 0
_diffrn_standards_interval_time 60
_diffrn_standards_number 3
_exptl_absorpt_coefficient_mu 23.593
_exptl_absorpt_correction_T_max 0.210
_exptl_absorpt_correction_T_min 0.083
_exptl_absorpt_correction_type 'numerical (SHELX76; Sheldrick, 1976)'
_exptl_crystal_colour 'metallic luster'
_exptl_crystal_density_diffrn 4.624
_exptl_crystal_density_meas ?
_exptl_crystal_description wedge-shaped
_exptl_crystal_F_000 10140
_exptl_crystal_size_max 0.40
_exptl_crystal_size_mid 0.35
_exptl_crystal_size_min 0.25
_refine_diff_density_max 3.043
_refine_diff_density_min -2.593
_refine_ls_extinction_coef 0.000015(12)
_refine_ls_extinction_method 'SHELXL93 (Sheldrick, 1993)'
_refine_ls_goodness_of_fit_all 1.071
_refine_ls_goodness_of_fit_obs 1.101
_refine_ls_matrix_type full
_refine_ls_number_parameters 131
_refine_ls_number_reflns 1110
_refine_ls_number_restraints 0
_refine_ls_restrained_S_all 1.071
_refine_ls_restrained_S_obs 1.101
_refine_ls_R_factor_all 0.0577
_refine_ls_R_factor_obs .0536
_refine_ls_shift/esd_max 0.000
_refine_ls_shift/esd_mean 0.000
_refine_ls_structure_factor_coef Fsqd
_refine_ls_weighting_details 'w = 1/[\s^2^(Fo^2^)+(0.0760P)^2^] where P=(Fo^2^+2Fc^2^)/3'
_refine_ls_weighting_scheme calc
_refine_ls_wR_factor_all 0.1376
_refine_ls_wR_factor_obs .1355
_reflns_number_observed 1026
_reflns_number_total 1328
_reflns_observed_criterion I>2sigma(I)
_cod_data_source_file oh1104.cif
_cod_data_source_block I
_cod_depositor_comments
;
The following automatic conversions were performed:

'_exptl_crystal_density_meas' value 'not measured' was changed to '?'
- the value is perceived as not measured.

Automatic conversion script
Id: cif_fix_values 3008 2015-01-20 13:52:24Z robertas 

The following automatic conversions were performed:

'_refine_ls_weighting_scheme' value 'calc w =
1/[\s^2^(Fo^2^)+(0.0760P)^2^] where P=(Fo^2^+2Fc^2^)/3' was changed
to 'calc'. New tag '_refine_ls_weighting_details' was created. The
value of the new tag was set to 'w = 1/[\s^2^(Fo^2^)+(0.0760P)^2^]
where P=(Fo^2^+2Fc^2^)/3'.

Automatic conversion script
Id: cif_fix_values 3143 2015-03-26 13:38:13Z robertas 
;
_cod_original_cell_volume 8110.(2)
_cod_original_sg_symbol_H-M 'R -3 m'
_cod_original_formula_sum 'Na13 K4 Ga47.45'
_cod_database_code 2007030

loop_
_symmetry_equiv_pos_as_xyz
'x, y, z'
'-y, x-y, z'
'-x+y, -x, z'
'y, x, -z'
'-x, -x+y, -z'
'x-y, -y, -z'
'x+2/3, y+1/3, z+1/3'
'-y+2/3, x-y+1/3, z+1/3'
'-x+y+2/3, -x+1/3, z+1/3'
'y+2/3, x+1/3, -z+1/3'
'-x+2/3, -x+y+1/3, -z+1/3'
'x-y+2/3, -y+1/3, -z+1/3'
'x+1/3, y+2/3, z+2/3'
'-y+1/3, x-y+2/3, z+2/3'
'-x+y+1/3, -x+2/3, z+2/3'
'y+1/3, x+2/3, -z+2/3'
'-x+1/3, -x+y+2/3, -z+2/3'
'x-y+1/3, -y+2/3, -z+2/3'
'-x, -y, -z'
'y, -x+y, -z'
'x-y, x, -z'
'-y, -x, z'
'x, x-y, z'
'-x+y, y, z'
'-x+2/3, -y+1/3, -z+1/3'
'y+2/3, -x+y+1/3, -z+1/3'
'x-y+2/3, x+1/3, -z+1/3'
'-y+2/3, -x+1/3, z+1/3'
'x+2/3, x-y+1/3, z+1/3'
'-x+y+2/3, y+1/3, z+1/3'
'-x+1/3, -y+2/3, -z+2/3'
'y+1/3, -x+y+2/3, -z+2/3'
'x-y+1/3, x+2/3, -z+2/3'
'-y+1/3, -x+2/3, z+2/3'
'x+1/3, x-y+2/3, z+2/3'
'-x+y+1/3, y+2/3, z+2/3'

loop_
_atom_site_aniso_label
_atom_site_aniso_U_11
_atom_site_aniso_U_22
_atom_site_aniso_U_33
_atom_site_aniso_U_12
_atom_site_aniso_U_13
_atom_site_aniso_U_23
Ga1 .028(2) .035(2) .0193(13) .0146(15) .0018(13) .0027(13)
Ga2 .0156(14) .0204(15) .0043(10) .0119(12) .0002(10) .0020(10)
Ga3 .0166(14) .0129(14) .0124(10) .0085(12) .0057(11) .0021(10)
Ga4 .013(2) .033(2) .011(2) .011(2) -.0016(14) -.0097(15)
Ga5 .0092(13) .0092 .0044(13) .003(2) .0002 -.0002(7)
Ga6 .0139(14) .0139 .0046(14) .004(2) .0010 -.0010(7)
Ga7 .0135(14) .0135 .0059(14) .004(2) -.0002 .0002(7)
Ga8 .0111(14) .0111 .0035(13) .006(2) .0009 -.0009(7)
Ga9 .0147(14) .0147 .0056(14) .008(2) .0002 -.0002(7)
Ga10 .021(2) .021 .0044(14) .016(2) .0004 -.0004(7)
Ga11 .0121(14) .0121 .020(2) .004(2) -.0035 .0035(8)
Ga12 .023(3) .023 .013(2) .012(3) .0001 -.0001(11)
Ga13 .021(10) .021 .013(10) -.004(11) .011 -.011(5)
Ga14 .018(2) .018 .013(3) .009 .000 .000
K1 .039(4) .039 .021(3) .023(5) .003 -.003(2)
K2 .024(5) .024 .012(5) .012 .000 .000
Na1 .045(7) .037(7) .022(4) .031(6) .005(5) .003(5)
Na2 .047(7) .047 .006(5) .020(9) -.005 .005(3)
Na3 .019(6) .019 .028(7) -.001(7) .003 -.003(4)
Na4 .034(10) .034 .028(13) .017 .000 .000

loop_
_atom_site_label
_atom_site_fract_x
_atom_site_fract_y
_atom_site_fract_z
_atom_site_U_iso_or_equiv
_atom_site_thermal_displace_type
_atom_site_calc_flag
_atom_site_refinement_flags
_atom_site_occupancy
_atom_site_disorder_group
_atom_site_type_symbol
Ga1 .5061(2) -.1597(2) .48931(7) .0277(8) Uani d . 1 . Ga
Ga2 .6427(2) .0109(2) .46327(5) .0122(6) Uani d . 1 . Ga
Ga3 .2088(2) -.0420(2) .57667(6) .0134(6) Uani d . 1 . Ga
Ga4 .6977(2) .1188(3) .68096(8) .0196(12) Uani d P .769(9) . Ga
Ga5 .61187(12) -.61187(12) .39123(8) .0082(8) Uani d S 1 . Ga
Ga6 .55499(13) -.55499(13) .44954(8) .0119(8) Uani d S 1 . Ga
Ga7 .54023(13) -.54023(13) .56573(8) .0123(8) Uani d S 1 . Ga
Ga8 .24484(12) -.24484(12) .65285(8) .0084(8) Uani d S 1 . Ga
Ga9 .56951(13) -.56951(13) .63631(8) .0113(8) Uani d S 1 . Ga
Ga10 .51045(13) -.51045(13) .69493(8) .0135(9) Uani d S 1 . Ga
Ga11 .08594(14) -.08594(14) .40519(9) .0154(8) Uani d S 1 . Ga
Ga12 -.0538(2) .0538(2) .66931(12) .020(2) Uani d SP .758(13) . Ga
Ga13 .0515(9) -.0515(9) .5496(5) .025(8) Uani d SP .188(13) . Ga
Ga14 .0000 .0000 .6098(2) .0161(15) Uani d S 1 . Ga
K1 .1289(3) -.1289(3) .2586(2) .031(2) Uani d S 1 . K
K2 .0000 .0000 .7602(3) .020(3) Uani d S 1 . K
Na1 .4126(8) .0362(8) .3783(2) .030(3) Uani d . 1 . Na
Na2 .1327(6) -.1327(6) .4905(3) .035(4) Uani d S 1 . Na
Na3 .8872(5) -.8872(5) .8977(4) .027(3) Uani d S 1 . Na
Na4 .0000 .0000 .8606(7) .032(7) Uani d S 1 . Na

loop_
_atom_type_symbol
_atom_type_description
_atom_type_scat_dispersion_real
_atom_type_scat_dispersion_imag
_atom_type_scat_source
Ga Ga 0.2307 1.6083 'International Tables Vol C Tables 4.2.6.8 and 6.1.1.4'
K K 0.2009 0.2494 'International Tables Vol C Tables 4.2.6.8 and 6.1.1.4'
Na Na 0.0362 0.0249 'International Tables Vol C Tables 4.2.6.8 and 6.1.1.4'

loop_
_geom_bond_atom_site_label_1
_geom_bond_atom_site_label_2
_geom_bond_site_symmetry_2
_geom_bond_distance
_geom_bond_publ_flag
Ga1 Ga7 20_666 2.639(4) yes
Ga1 Ga6 20_666 2.661(4) yes
Ga1 Ga2 . 2.712(4) yes
Ga1 Ga1 24_655 2.807(6) yes
Ga1 Ga2 6_556 2.811(4) yes
Ga1 Ga1 23_545 2.848(6) yes
Ga2 Ga2 6_556 2.599(4) yes
Ga2 Ga3 19_656 2.621(3) yes
Ga2 Ga6 2_545 2.686(3) yes
Ga2 Ga7 20_666 2.780(3) yes
Ga3 Ga11 21_556 2.528(3) yes
Ga3 Ga13 . 2.67(2) yes
Ga3 Ga10 25_546 2.705(3) yes
Ga3 Ga3 22 2.723(5) yes
Ga3 Ga4 27_446 2.854(4) yes
Ga4 Ga12 25_556 2.531(6) yes
Ga4 Ga4 10_546 2.676(7) yes
Ga4 Ga10 2_545 2.694(4) yes
Ga4 Ga11 7 2.724(4) yes
Ga4 Ga9 2_545 2.765(4) yes
Ga4 Ga4 22_665 2.995(7) yes
Ga5 Ga6 . 2.605(5) yes
Ga5 Ga8 21_546 2.680(3) yes
Ga5 Ga5 3_755 2.684(6) yes
Ga5 Ga8 13_544 2.694(4) yes
Ga6 Ga7 19_646 2.745(5) yes
Ga7 Ga9 . 2.614(4) yes
Ga7 Ga2 21_546 2.780(3) yes
Ga8 Ga10 25_546 2.557(5) yes
Ga8 Ga5 20_666 2.680(3) yes
Ga8 Ga8 26_556 2.684(4) yes
Ga8 Ga5 7_455 2.694(4) yes
Ga9 Ga12 26_546 2.575(3) yes
Ga9 Ga10 . 2.652(5) yes
Ga11 Ga14 19_556 2.486(4) yes
Ga11 Ga13 20_556 2.647(10) yes
Ga11 Ga12 19_556 2.771(5) yes
Ga12 Ga14 . 2.586(7) yes
Ga12 Ga12 3 2.633(9) yes
Ga13 Ga13 3 2.52(4) yes
Ga13 Ga14 . 2.57(2) yes
